data_7105120
loop_
_publ_author_name
'Joo, Young-Hyuk'
'Shreeve, Jean'ne M'

_publ_section_title
;
 Polynitramino compounds outperform PETN.
;
_journal_issue 1
_journal_name_full 'Chemical communications (Cambridge, England)'
_journal_page_first 142
_journal_page_last 144
_journal_paper_doi 10.1039/b916909a
_journal_volume 46
_journal_year 2009
_chemical_formula_moiety 'C3 H8 N6 O6'
_chemical_formula_sum 'C3 H8 N6 O6'
_chemical_formula_weight 224.15
_chemical_name_common (propane-1,2,3-triyl)trinitramide
_chemical_name_systematic
;
(propane-1,2,3-triyl)trinitramide
;
_space_group_IT_number 62
_symmetry_cell_setting orthorhombic
_symmetry_space_group_name_Hall '-P 2ac 2n'
_symmetry_space_group_name_H-M 'P n m a'
_atom_sites_solution_hydrogens geom
_atom_sites_solution_primary direct
_atom_sites_solution_secondary difmap
_audit_creation_date 2009-06-22
_audit_creation_method 'from SHELXTL CIF, local template and enCIFer'
_cell_angle_alpha 90.00
_cell_angle_beta 90.00
_cell_angle_gamma 90.00
_cell_formula_units_Z 4
_cell_length_a 6.7812(7)
_cell_length_b 13.9258(13)
_cell_length_c 8.9932(9)
_cell_measurement_temperature 293(2)
_cell_volume 849.26(15)
_computing_cell_refinement 'Bruker APEX2 v2009.3-0 (Bruker, 2006)'
_computing_data_collection 'Bruker APEX2 v2009.3-0 (Bruker, 2006)'
_computing_data_reduction
;
Bruker SAINT v7.60A (Bruker, 2009), Bruker XPREP v2008/2 (Bruker, 2008)
;
_computing_molecular_graphics 'Bruker SHELXTL v6.12 (Bruker, 2000b)'
_computing_publication_material 'Bruker SHELXTL v6.12 (Bruker, 2000b)'
_computing_structure_refinement 'Bruker SHELXTL v6.12 (Bruker, 2000b)'
_computing_structure_solution 'Bruker SHELXTL v6.12 (Bruker, 2000b)'
_diffrn_ambient_temperature 293(2)
_diffrn_measured_fraction_theta_full 0.987
_diffrn_measured_fraction_theta_max 0.987
_diffrn_measurement_device_type 'Bruker SMART APEX II CCD'
_diffrn_measurement_method '\w scans'
_diffrn_radiation_monochromator graphite
_diffrn_radiation_source 'fine focus sealed tube'
_diffrn_radiation_type MoK\a
_diffrn_radiation_wavelength 0.71073
_diffrn_reflns_av_R_equivalents 0.0169
_diffrn_reflns_av_sigmaI/netI 0.0092
_diffrn_reflns_limit_h_max 8
_diffrn_reflns_limit_h_min -8
_diffrn_reflns_limit_k_max 17
_diffrn_reflns_limit_k_min -17
_diffrn_reflns_limit_l_max 10
_diffrn_reflns_limit_l_min -11
_diffrn_reflns_number 7184
_diffrn_reflns_theta_full 26.51
_diffrn_reflns_theta_max 26.51
_diffrn_reflns_theta_min 2.70
_exptl_absorpt_coefficient_mu 0.166
_exptl_absorpt_correction_T_max 0.745
_exptl_absorpt_correction_T_min 0.684
_exptl_absorpt_correction_type multi-scan
_exptl_absorpt_process_details 'SADABS v2008/1 (Bruker, 2008)'
_exptl_crystal_colour colorless
_exptl_crystal_density_diffrn 1.753
_exptl_crystal_density_method 'not measured'
_exptl_crystal_description prism
_exptl_crystal_F_000 464
_exptl_crystal_size_max 0.42
_exptl_crystal_size_mid 0.11
_exptl_crystal_size_min 0.07
_refine_diff_density_max 0.190
_refine_diff_density_min -0.239
_refine_diff_density_rms 0.043
_refine_ls_extinction_method none
_refine_ls_goodness_of_fit_ref 1.069
_refine_ls_hydrogen_treatment constr
_refine_ls_matrix_type full
_refine_ls_number_parameters 76
_refine_ls_number_reflns 911
_refine_ls_number_restraints 0
_refine_ls_restrained_S_all 1.069
_refine_ls_R_factor_all 0.0394
_refine_ls_R_factor_gt 0.0354
_refine_ls_shift/su_max 0.000
_refine_ls_shift/su_mean 0.000
_refine_ls_structure_factor_coef Fsqd
_refine_ls_weighting_details 'calc w=1/[\s^2^(Fo^2^)+(0.0460P)^2^+0.3286P] where P=(Fo^2^+2Fc^2^)/3'
_refine_ls_weighting_scheme calc
_refine_ls_wR_factor_gt 0.0945
_refine_ls_wR_factor_ref 0.0988
_reflns_number_gt 808
_reflns_number_total 911
_reflns_threshold_expression I>2\s(I)
_cod_data_source_file b916909a.txt
_cod_data_source_block compound5
_cod_depositor_comments
;
The following automatic conversions were performed:
'_symmetry_cell_setting' value 'Orthorhombic' changed to 'orthorhombic'
according to '/home/saulius/struct/CIF-dictionaries/cif_core.dic'
dictionary named 'cif_core.dic' version 2.4.1 from 2010-06-29.

Automatic conversion script
Id: cif_fix_enum 1527 2010-12-29 10:47:43Z saulius 
;
_cod_original_sg_symbol_H-M Pnma
_cod_database_code 7105120

loop_
_symmetry_equiv_pos_as_xyz
'x, y, z'
'-x+1/2, -y, z+1/2'
'-x, y+1/2, -z'
'x+1/2, -y+1/2, -z+1/2'
'-x, -y, -z'
'x-1/2, y, -z-1/2'
'x, -y-1/2, z'
'-x-1/2, y-1/2, z-1/2'

loop_
_atom_site_label
_atom_site_type_symbol
_atom_site_fract_x
_atom_site_fract_y
_atom_site_fract_z
_atom_site_U_iso_or_equiv
_atom_site_adp_type
_atom_site_occupancy
_atom_site_symmetry_multiplicity
_atom_site_calc_flag
_atom_site_refinement_flags
_atom_site_disorder_assembly
_atom_site_disorder_group
C1 C 0.7436(3) 0.2500 0.0391(2) 0.0320(4) Uani 1 2 d S . .
H1A H 0.8054 0.2500 0.1376 0.038 Uiso 1 2 calc SR . .
C2 C 0.6148(2) 0.33976(10) 0.02294(16) 0.0380(3) Uani 1 1 d . . .
H2A H 0.5464 0.3369 -0.0717 0.046 Uiso 1 1 calc R . .
H2B H 0.5160 0.3395 0.1009 0.046 Uiso 1 1 calc R . .
N3 N 0.7242(2) 0.42878(9) 0.03060(14) 0.0474(4) Uani 1 1 d . . .
H3A H 0.7605 0.4563 -0.0505 0.057 Uiso 1 1 calc R . .
N4 N 0.7699(2) 0.46905(9) 0.15971(14) 0.0456(4) Uani 1 1 d . . .
O5 O 0.8551(3) 0.54684(9) 0.15659(16) 0.0760(5) Uani 1 1 d . . .
O6 O 0.7264(2) 0.42672(8) 0.27424(13) 0.0583(4) Uani 1 1 d . . .
N7 N 0.8958(2) 0.2500 -0.07391(18) 0.0441(5) Uani 1 2 d S . .
H7A H 0.8602 0.2500 -0.1657 0.053 Uiso 1 2 calc SR . .
N8 N 1.0873(2) 0.2500 -0.04331(19) 0.0345(4) Uani 1 2 d S . .
O9 O 1.1408(2) 0.2500 0.08405(19) 0.0599(5) Uani 1 2 d S . .
O10 O 1.1984(2) 0.2500 -0.15174(19) 0.0566(5) Uani 1 2 d S . .

loop_
_atom_site_aniso_label
_atom_site_aniso_U_11
_atom_site_aniso_U_22
_atom_site_aniso_U_33
_atom_site_aniso_U_23
_atom_site_aniso_U_13
_atom_site_aniso_U_12
C1 0.0272(8) 0.0417(10) 0.0270(9) 0.000 0.0033(7) 0.000
C2 0.0338(7) 0.0379(8) 0.0423(7) -0.0016(6) -0.0004(6) -0.0009(6)
N3 0.0639(9) 0.0416(7) 0.0366(7) 0.0036(5) -0.0003(6) -0.0116(6)
N4 0.0539(8) 0.0358(7) 0.0470(8) -0.0011(5) -0.0078(6) 0.0039(6)
O5 0.1040(12) 0.0382(6) 0.0860(10) -0.0036(6) -0.0180(9) -0.0181(7)
O6 0.0777(9) 0.0585(7) 0.0388(7) 0.0020(5) -0.0049(6) 0.0024(6)
N7 0.0289(8) 0.0777(13) 0.0256(8) 0.000 0.0015(7) 0.000
N8 0.0300(8) 0.0286(8) 0.0449(10) 0.000 0.0068(7) 0.000
O9 0.0381(8) 0.0906(13) 0.0509(10) 0.000 -0.0105(8) 0.000
O10 0.0469(9) 0.0551(10) 0.0678(11) 0.000 0.0299(8) 0.000

loop_
_atom_type_symbol
_atom_type_description
_atom_type_scat_dispersion_real
_atom_type_scat_dispersion_imag
_atom_type_scat_source
C C 0.0033 0.0016 'International Tables Vol C Tables 4.2.6.8 and 6.1.1.4'
H H 0.0000 0.0000 'International Tables Vol C Tables 4.2.6.8 and 6.1.1.4'
N N 0.0061 0.0033 'International Tables Vol C Tables 4.2.6.8 and 6.1.1.4'
O O 0.0106 0.0060 'International Tables Vol C Tables 4.2.6.8 and 6.1.1.4'

loop_
_geom_angle_atom_site_label_1
_geom_angle_atom_site_label_2
_geom_angle_atom_site_label_3
_geom_angle
_geom_angle_site_symmetry_1
_geom_angle_site_symmetry_3
_geom_angle_publ_flag
N7 C1 C2 109.84(10) . 7_565 ?
N7 C1 C2 109.84(10) . . ?
C2 C1 C2 109.38(15) 7_565 . ?
N7 C1 H1A 109.3 . . ?
C2 C1 H1A 109.3 7_565 . ?
C2 C1 H1A 109.3 . . ?
N3 C2 C1 113.74(12) . . ?
N3 C2 H2A 108.8 . . ?
C1 C2 H2A 108.8 . . ?
N3 C2 H2B 108.8 . . ?
C1 C2 H2B 108.8 . . ?
H2A C2 H2B 107.7 . . ?
N4 N3 C2 121.61(12) . . ?
N4 N3 H3A 119.2 . . ?
C2 N3 H3A 119.2 . . ?
O6 N4 O5 123.92(14) . . ?
O6 N4 N3 118.50(13) . . ?
O5 N4 N3 117.58(14) . . ?
N8 N7 C1 123.46(16) . . ?
N8 N7 H7A 118.3 . . ?
C1 N7 H7A 118.3 . . ?
O9 N8 O10 124.73(18) . . ?
O9 N8 N7 119.54(17) . . ?
O10 N8 N7 115.73(17) . . ?

loop_
_geom_bond_atom_site_label_1
_geom_bond_atom_site_label_2
_geom_bond_distance
_geom_bond_site_symmetry_2
_geom_bond_publ_flag
C1 N7 1.449(2) . ?
C1 C2 1.5318(17) 7_565 ?
C1 C2 1.5318(17) . ?
C1 H1A 0.9800 . ?
C2 N3 1.4463(18) . ?
C2 H2A 0.9700 . ?
C2 H2B 0.9700 . ?
N3 N4 1.3262(18) . ?
N3 H3A 0.8600 . ?
N4 O6 1.2230(17) . ?
N4 O5 1.2279(19) . ?
N7 N8 1.328(2) . ?
N7 H7A 0.8600 . ?
N8 O9 1.201(2) . ?
N8 O10 1.232(2) . ?

loop_
_geom_hbond_atom_site_label_D
_geom_hbond_atom_site_label_H
_geom_hbond_atom_site_label_A
_geom_hbond_distance_DH
_geom_hbond_distance_HA
_geom_hbond_distance_DA
_geom_hbond_angle_DHA
_geom_hbond_site_symmetry_A
N3 H3A O6 0.86 2.27 3.0784(18) 157.0 2_664
N7 H7A O10 0.86 1.97 2.807(2) 162.6 6

loop_
_geom_torsion_atom_site_label_1
_geom_torsion_atom_site_label_2
_geom_torsion_atom_site_label_3
_geom_torsion_atom_site_label_4
_geom_torsion
_geom_torsion_site_symmetry_1
_geom_torsion_site_symmetry_2
_geom_torsion_site_symmetry_3
_geom_torsion_site_symmetry_4
_geom_torsion_publ_flag
N7 C1 C2 N3 -57.04(17) . . . . ?
C2 C1 C2 N3 -177.66(9) 7_565 . . . ?
C1 C2 N3 N4 -83.93(18) . . . . ?
C2 N3 N4 O6 3.7(2) . . . . ?
C2 N3 N4 O5 -176.73(15) . . . . ?
C2 C1 N7 N8 -119.83(11) 7_565 . . . ?
C2 C1 N7 N8 119.83(11) . . . . ?
C1 N7 N8 O9 0.0 . . . . ?
C1 N7 N8 O10 180.0 . . . . ?
